data_7210962
loop_
_publ_author_name
'Grancha, Thais'
'Tourbillon, Clarisse'
'Ferrando-Soria, Jes\'us'
'Julve, Miguel'
'Lloret, Francesc'
'Pas\'an, Jorge'
'Ruiz-P\'erez, Catalina'
'Fabelo, Oscar'
'Pardo, Emilio'

_publ_section_title
;
 Self-assembly of a chiral three-dimensional manganese(ii)--copper(ii)
 coordination polymer with a double helical architecture
;
_journal_issue 45
_journal_name_full CrystEngComm
_journal_page_first 9312
_journal_paper_doi 10.1039/c3ce41022f
_journal_volume 15
_journal_year 2013
_chemical_absolute_configuration ad
_chemical_formula_sum 'C44 H50 Cu2 Mn2 N6 O21'
_chemical_formula_weight 1235.86
_space_group_IT_number 92
_symmetry_cell_setting tetragonal
_symmetry_Int_Tables_number 92
_symmetry_space_group_name_Hall 'P 4abw 2nw'
_symmetry_space_group_name_H-M 'P 41 21 2'
_atom_sites_solution_hydrogens geom
_atom_sites_solution_primary direct
_atom_sites_solution_secondary difmap
_audit_creation_method SHELXL-97
_cell_angle_alpha 90.00
_cell_angle_beta 90.00
_cell_angle_gamma 90.00
_cell_formula_units_Z 8
_cell_length_a 20.467(3)
_cell_length_b 20.467(3)
_cell_length_c 34.344(7)
_cell_measurement_temperature 100(2)
_cell_volume 14387(4)
_computing_cell_refinement 'HKL2000 (Otwinowski & Minor, 1997)'
_computing_data_collection 'MxCube (ESRF, 2006)'
_computing_data_reduction 'HKL2000 (Otwinowski & Minor, 1997)'
_computing_molecular_graphics 'Ortep-3 for Windows (Farrugia, 1997)'
_computing_publication_material 'WinGX publication routines (Farrugia, 1999)'
_computing_structure_refinement 'SHELXL-97 (Sheldrick, 1997)'
_computing_structure_solution 'SHELXS-97 (Sheldrick, 1997)'
_diffrn_ambient_temperature 100(2)
_diffrn_detector 'CCD plate'
_diffrn_detector_area_resol_mean 9.6
_diffrn_measured_fraction_theta_full 0.997
_diffrn_measured_fraction_theta_max 0.997
_diffrn_measurement_device_type 'Single-axis HUBER diffractometer'
_diffrn_measurement_method 'CCD rotation images, thick slices'
_diffrn_radiation_detector 'ADSC Q210r CCD (binned mode)'
_diffrn_radiation_monochromator 'Si 111'
_diffrn_radiation_probe x-ray
_diffrn_radiation_type 'monocromatic synchrotron'
_diffrn_radiation_wavelength 0.73790
_diffrn_reflns_av_R_equivalents 0.1041
_diffrn_reflns_av_sigmaI/netI 0.0488
_diffrn_reflns_limit_h_max 26
_diffrn_reflns_limit_h_min -26
_diffrn_reflns_limit_k_max 26
_diffrn_reflns_limit_k_min -26
_diffrn_reflns_limit_l_max 44
_diffrn_reflns_limit_l_min -44
_diffrn_reflns_number 127126
_diffrn_reflns_theta_full 28.25
_diffrn_reflns_theta_max 28.25
_diffrn_reflns_theta_min 1.59
_diffrn_source synchrotron
_diffrn_source_type 'ESRF-CRG BM16'
_exptl_absorpt_coefficient_mu 1.089
_exptl_absorpt_correction_type none
_exptl_crystal_colour Green
_exptl_crystal_density_diffrn 1.141
_exptl_crystal_density_method 'not measured'
_exptl_crystal_description Prism
_exptl_crystal_F_000 5056
_exptl_crystal_size_max 0.09
_exptl_crystal_size_mid 0.08
_exptl_crystal_size_min 0.07
_platon_squeeze_details
;
;
_refine_diff_density_max 1.235
_refine_diff_density_min -0.724
_refine_diff_density_rms 0.130
_refine_ls_abs_structure_details 'Flack H D (1983), Acta Cryst. A39, 876-881'
_refine_ls_abs_structure_Flack 0.088(17)
_refine_ls_extinction_method none
_refine_ls_goodness_of_fit_ref 1.070
_refine_ls_hydrogen_treatment constr
_refine_ls_matrix_type full
_refine_ls_number_parameters 677
_refine_ls_number_reflns 15896
_refine_ls_number_restraints 0
_refine_ls_restrained_S_all 1.070
_refine_ls_R_factor_all 0.0842
_refine_ls_R_factor_gt 0.0788
_refine_ls_shift/su_max 0.000
_refine_ls_shift/su_mean 0.000
_refine_ls_structure_factor_coef Fsqd
_refine_ls_weighting_details 'calc w=1/[\s^2^(Fo^2^)+(0.1559P)^2^+9.5766P] where P=(Fo^2^+2Fc^2^)/3'
_refine_ls_weighting_scheme calc
_refine_ls_wR_factor_gt 0.2218
_refine_ls_wR_factor_ref 0.2274
_reflns_number_gt 14262
_reflns_number_total 15896
_reflns_threshold_expression >2sigma(I)
_cod_data_source_file c3ce41022f.txt
_cod_data_source_block Compound_1
_cod_database_code 7210962

loop_
_symmetry_equiv_pos_as_xyz
'x, y, z'
'-x, -y, z+1/2'
'-y+1/2, x+1/2, z+1/4'
'y+1/2, -x+1/2, z+3/4'
'-x+1/2, y+1/2, -z+1/4'
'x+1/2, -y+1/2, -z+3/4'
'y, x, -z'
'-y, -x, -z+1/2'

loop_
_atom_site_label
_atom_site_type_symbol
_atom_site_fract_x
_atom_site_fract_y
_atom_site_fract_z
_atom_site_U_iso_or_equiv
_atom_site_adp_type
_atom_site_occupancy
_atom_site_symmetry_multiplicity
_atom_site_calc_flag
_atom_site_refinement_flags
Mn1 Mn 0.31852(4) 0.13038(4) 0.19785(2) 0.04023(19) Uani 1 1 d .
Mn2 Mn 0.11302(4) 0.31028(4) 0.21380(2) 0.04021(19) Uani 1 1 d .
Cu1 Cu 0.31323(4) -0.02893(3) -0.079706(19) 0.04476(18) Uani 1 1 d .
Cu2 Cu 0.45192(3) 0.17063(4) 0.063902(19) 0.04389(18) Uani 1 1 d .
C1 C 0.3448(3) 0.0513(3) 0.03046(14) 0.0397(10) Uani 1 1 d .
H1 H 0.3882 0.0381 0.0316 0.048 Uiso 1 1 calc R
C2 C 0.3014(3) 0.0219(3) 0.00379(14) 0.0392(11) Uani 1 1 d .
C3 C 0.2372(3) 0.0435(3) 0.00110(15) 0.0416(11) Uani 1 1 d .
H3 H 0.2096 0.0258 -0.0176 0.050 Uiso 1 1 calc R
C4 C 0.2144(3) 0.0911(3) 0.02598(16) 0.0435(12) Uani 1 1 d .
H4 H 0.1711 0.1044 0.0244 0.052 Uiso 1 1 calc R
C5 C 0.2556(3) 0.1196(3) 0.05362(15) 0.0393(10) Uani 1 1 d .
H5 H 0.2395 0.1508 0.0708 0.047 Uiso 1 1 calc R
C6 C 0.3219(3) 0.1005(2) 0.05521(15) 0.0377(10) Uani 1 1 d .
C7 C 0.3560(3) -0.0764(2) -0.00948(15) 0.0407(11) Uani 1 1 d .
C8 C 0.3731(3) -0.1281(3) -0.03915(15) 0.0422(11) Uani 1 1 d .
C9 C 0.3582(3) 0.1363(2) 0.11685(15) 0.0387(11) Uani 1 1 d .
C10 C 0.4164(3) 0.1630(3) 0.13996(15) 0.0425(11) Uani 1 1 d .
C11 C 0.3880(2) 0.1185(3) -0.04589(14) 0.0380(10) Uani 1 1 d .
H11 H 0.4183 0.0848 -0.0478 0.046 Uiso 1 1 calc R
C12 C 0.3320(2) 0.1186(2) -0.06992(14) 0.0332(9) Uani 1 1 d .
C13 C 0.2886(2) 0.1697(3) -0.06623(15) 0.0379(10) Uani 1 1 d .
H13 H 0.2513 0.1700 -0.0818 0.046 Uiso 1 1 calc R
C14 C 0.2983(3) 0.2200(3) -0.04046(16) 0.0427(11) Uani 1 1 d .
H14 H 0.2684 0.2542 -0.0391 0.051 Uiso 1 1 calc R
C15 C 0.3541(3) 0.2195(3) -0.01599(16) 0.0396(11) Uani 1 1 d .
H15 H 0.3610 0.2527 0.0020 0.048 Uiso 1 1 calc R
C16 C 0.3976(2) 0.1688(3) -0.01955(13) 0.0357(10) Uani 1 1 d .
C17 C 0.3154(2) 0.0735(3) -0.13283(14) 0.0343(9) Uani 1 1 d .
C18 C 0.3068(3) 0.0095(3) -0.15543(15) 0.0410(11) Uani 1 1 d .
C19 C 0.5116(2) 0.1663(3) -0.00853(15) 0.0377(10) Uani 1 1 d .
C20 C 0.5662(3) 0.1647(3) 0.02265(16) 0.0445(12) Uani 1 1 d .
C21 C 0.1893(3) 0.1898(3) 0.21311(15) 0.0410(11) Uani 1 1 d .
C22 C 0.2402(3) 0.2475(2) 0.21238(16) 0.0411(11) Uani 1 1 d .
C30 C 1.0086(3) 0.1183(3) 0.88133(19) 0.0491(13) Uani 1 1 d .
C31 C 1.0646(3) 0.1435(3) 0.86480(17) 0.0473(13) Uani 1 1 d .
H31 H 1.0616 0.1755 0.8457 0.057 Uiso 1 1 calc R
C32 C 1.1264(3) 0.1208(4) 0.87674(17) 0.0543(15) Uani 1 1 d .
H32 H 1.1640 0.1384 0.8658 0.065 Uiso 1 1 calc R
C33 C 1.1312(4) 0.0723(4) 0.9048(2) 0.0576(15) Uani 1 1 d .
H33 H 1.1718 0.0563 0.9123 0.069 Uiso 1 1 calc R
C34 C 1.0766(4) 0.0488(4) 0.9211(3) 0.084(3) Uani 1 1 d .
H34 H 1.0802 0.0166 0.9400 0.101 Uiso 1 1 calc R
C35 C 1.0165(4) 0.0699(3) 0.9110(2) 0.0594(16) Uani 1 1 d .
H35 H 0.9799 0.0528 0.9234 0.071 Uiso 1 1 calc R
C36 C 0.9335(5) 0.1389(6) 0.8249(2) 0.093(3) Uani 1 1 d .
H36A H 0.8895 0.1506 0.8182 0.111 Uiso 1 1 calc R
H36B H 0.9436 0.0969 0.8140 0.111 Uiso 1 1 calc R
H36C H 0.9631 0.1709 0.8146 0.111 Uiso 1 1 calc R
N5 N 0.9183(2) 0.2020(2) 0.88587(14) 0.0437(10) Uani 1 1 d .
C38 C 0.9324(4) 0.2036(5) 0.92863(19) 0.072(2) Uani 1 1 d .
H38A H 0.9135 0.1659 0.9408 0.087 Uiso 1 1 calc R
H38B H 0.9138 0.2424 0.9398 0.087 Uiso 1 1 calc R
H38C H 0.9788 0.2036 0.9327 0.087 Uiso 1 1 calc R
C39 C 0.9464(4) 0.2589(3) 0.8666(3) 0.078(2) Uani 1 1 d .
H39A H 0.9932 0.2572 0.8685 0.093 Uiso 1 1 calc R
H39B H 0.9308 0.2979 0.8791 0.093 Uiso 1 1 calc R
H39C H 0.9337 0.2592 0.8397 0.093 Uiso 1 1 calc R
C40 C 0.8462(3) 0.2086(4) 0.8817(2) 0.0577(16) Uani 1 1 d .
H40A H 0.8250 0.1721 0.8939 0.069 Uiso 1 1 calc R
H40B H 0.8349 0.2097 0.8546 0.069 Uiso 1 1 calc R
H40C H 0.8320 0.2484 0.8939 0.069 Uiso 1 1 calc R
N1 N 0.3240(2) -0.0268(2) -0.02251(13) 0.0433(10) Uani 1 1 d .
N2 N 0.3674(2) 0.1319(2) 0.07976(13) 0.0408(9) Uani 1 1 d .
N3 N 0.3212(2) 0.0645(2) -0.09486(11) 0.0328(8) Uani 1 1 d .
N4 N 0.4524(2) 0.1670(2) 0.00616(12) 0.0371(8) Uani 1 1 d .
C37 C 0.9403(3) 0.1363(3) 0.86807(19) 0.0529(14) Uani 1 1 d .
H37 H 0.9105 0.1024 0.8777 0.063 Uiso 1 1 calc R
O1 O 0.62277(18) 0.1616(2) 0.01049(11) 0.0455(9) Uani 1 1 d .
O2 O 0.52798(17) 0.1695(2) -0.04307(11) 0.0431(8) Uani 1 1 d .
O1W O 0.4433(2) 0.2828(2) 0.06278(14) 0.0554(10) Uani 1 1 d .
O3W O 0.1768(3) 0.8483(2) 0.98031(16) 0.0677(13) Uani 1 1 d .
O4 O 0.5494(2) 0.1677(3) 0.05775(11) 0.0537(11) Uani 1 1 d .
O4W O 0.7337(4) 0.1460(7) 0.0569(2) 0.143(4) Uani 1 1 d .
O5 O 0.2123(2) 0.13348(18) 0.20900(13) 0.0460(9) Uani 1 1 d .
O5W O 0.5412(5) 0.3331(4) 0.0125(4) 0.153(5) Uani 1 1 d .
O6 O 0.2985(2) 0.23326(19) 0.20693(13) 0.0478(9) Uani 1 1 d .
O7 O 0.2193(2) 0.30298(19) 0.22000(13) 0.0482(9) Uani 1 1 d .
O8 O 0.1308(2) 0.20500(19) 0.21551(12) 0.0445(8) Uani 1 1 d .
O10 O 0.4653(2) 0.1815(2) 0.12044(11) 0.0490(9) Uani 1 1 d .
O11 O 0.3984(2) -0.18021(19) -0.02764(11) 0.0489(9) Uani 1 1 d .
O13 O 0.3719(2) -0.08821(18) 0.02624(10) 0.0448(9) Uani 1 1 d .
O14 O 0.31761(19) 0.12606(18) -0.15126(10) 0.0392(7) Uani 1 1 d .
O15 O 0.3016(2) 0.0138(2) -0.19145(10) 0.0443(8) Uani 1 1 d .
O16 O 0.3055(2) -0.0431(2) -0.13629(12) 0.0490(9) Uani 1 1 d .
O2W O 0.2104(2) -0.0643(2) -0.07580(14) 0.0576(11) Uani 1 1 d .
O20 O 0.3570(2) -0.1180(2) -0.07433(11) 0.0520(10) Uani 1 1 d .
O23 O 0.4134(2) 0.1638(2) 0.17614(11) 0.0473(9) Uani 1 1 d .
O24 O 0.30757(19) 0.11697(18) 0.13624(10) 0.0398(8) Uani 1 1 d .
C50 C 0.5022(5) -0.0581(6) 0.8273(3) 0.096(3) Uani 1 1 d .
C51 C 0.5355(7) -0.0721(5) 0.8617(3) 0.108(4) Uani 1 1 d .
H51 H 0.5580 -0.1115 0.8636 0.129 Uiso 1 1 calc R
C52 C 0.5364(8) -0.0301(10) 0.8934(4) 0.152(7) Uani 1 1 d .
H52 H 0.5548 -0.0418 0.9171 0.183 Uiso 1 1 calc R
C53 C 0.5057(4) 0.0356(5) 0.8867(3) 0.080(2) Uani 1 1 d .
H53 H 0.5095 0.0695 0.9046 0.095 Uiso 1 1 calc R
C54 C 0.4727(4) 0.0420(5) 0.8537(3) 0.072(2) Uani 1 1 d .
H54 H 0.4507 0.0812 0.8499 0.086 Uiso 1 1 calc R
C55 C 0.4680(5) -0.0013(4) 0.8261(3) 0.081(2) Uani 1 1 d .
H55 H 0.4406 0.0069 0.8051 0.097 Uiso 1 1 calc R
C56 C 0.5014(6) -0.0794(6) 0.7577(4) 0.105(3) Uani 1 1 d .
H56A H 0.5355 -0.0474 0.7556 0.157 Uiso 1 1 calc R
H56B H 0.4597 -0.0582 0.7555 0.157 Uiso 1 1 calc R
H56C H 0.5059 -0.1111 0.7373 0.157 Uiso 1 1 calc R
N6 N 0.4519(6) -0.1627(6) 0.7989(4) 0.124(4) Uani 1 1 d .
C58 C 0.3762(8) -0.1406(10) 0.8033(6) 0.157(7) Uani 1 1 d .
H58A H 0.3740 -0.0999 0.8170 0.235 Uiso 1 1 calc R
H58B H 0.3526 -0.1734 0.8174 0.235 Uiso 1 1 calc R
H58C H 0.3572 -0.1355 0.7779 0.235 Uiso 1 1 calc R
C59 C 0.451(3) -0.1757(15) 0.8454(8) 0.47(5) Uani 1 1 d .
H59A H 0.4507 -0.1346 0.8589 0.710 Uiso 1 1 calc R
H59B H 0.4899 -0.1996 0.8526 0.710 Uiso 1 1 calc R
H59C H 0.4133 -0.2005 0.8522 0.710 Uiso 1 1 calc R
C60 C 0.4528(9) -0.2245(10) 0.7770(8) 0.234(15) Uani 1 1 d .
H60A H 0.4137 -0.2488 0.7825 0.351 Uiso 1 1 calc R
H60B H 0.4902 -0.2498 0.7847 0.351 Uiso 1 1 calc R
H60C H 0.4552 -0.2154 0.7496 0.351 Uiso 1 1 calc R
C57 C 0.5060(6) -0.1129(6) 0.7965(3) 0.092(3) Uani 1 1 d .
H57 H 0.5483 -0.1350 0.7985 0.111 Uiso 1 1 calc R

loop_
_atom_site_aniso_label
_atom_site_aniso_U_11
_atom_site_aniso_U_22
_atom_site_aniso_U_33
_atom_site_aniso_U_23
_atom_site_aniso_U_13
_atom_site_aniso_U_12
Mn1 0.0532(5) 0.0339(4) 0.0336(4) 0.0000(3) 0.0023(3) 0.0034(3)
Mn2 0.0503(4) 0.0398(4) 0.0305(4) -0.0030(3) -0.0065(3) 0.0049(3)
Cu1 0.0641(4) 0.0406(3) 0.0295(3) 0.0022(2) -0.0065(3) -0.0056(3)
Cu2 0.0420(3) 0.0590(4) 0.0307(3) -0.0055(3) 0.0007(3) -0.0053(3)
C1 0.043(3) 0.044(3) 0.032(2) 0.000(2) -0.003(2) -0.005(2)
C2 0.054(3) 0.039(2) 0.025(2) -0.0016(19) 0.004(2) -0.010(2)
C3 0.048(3) 0.044(3) 0.032(2) 0.002(2) -0.006(2) -0.016(2)
C4 0.044(3) 0.045(3) 0.041(3) 0.010(2) 0.001(2) 0.002(2)
C5 0.047(3) 0.035(2) 0.036(2) 0.002(2) -0.002(2) 0.002(2)
C6 0.041(3) 0.034(2) 0.038(2) 0.0005(19) -0.002(2) -0.0034(19)
C7 0.059(3) 0.029(2) 0.034(2) 0.0018(19) -0.003(2) -0.007(2)
C8 0.059(3) 0.037(2) 0.031(2) -0.005(2) -0.001(2) -0.006(2)
C9 0.052(3) 0.035(2) 0.030(2) -0.0024(19) -0.002(2) 0.001(2)
C10 0.046(3) 0.049(3) 0.033(2) -0.005(2) -0.002(2) -0.003(2)
C11 0.034(2) 0.048(3) 0.032(2) 0.006(2) 0.0002(19) 0.000(2)
C12 0.035(2) 0.036(2) 0.029(2) -0.0025(17) 0.0006(18) -0.0094(18)
C13 0.029(2) 0.050(3) 0.035(2) -0.002(2) -0.0035(18) 0.004(2)
C14 0.033(2) 0.058(3) 0.037(2) -0.006(2) 0.002(2) 0.009(2)
C15 0.037(2) 0.041(3) 0.041(3) -0.006(2) 0.000(2) -0.003(2)
C16 0.037(2) 0.049(3) 0.0216(19) 0.0047(19) -0.0066(18) -0.005(2)
C17 0.027(2) 0.046(3) 0.030(2) 0.0004(19) 0.0010(18) -0.0005(18)
C18 0.044(3) 0.045(3) 0.034(2) 0.000(2) 0.005(2) -0.004(2)
C19 0.036(2) 0.044(3) 0.033(2) -0.007(2) -0.0037(19) -0.0057(19)
C20 0.040(3) 0.058(3) 0.035(3) 0.000(2) -0.004(2) -0.010(2)
C21 0.049(3) 0.044(3) 0.031(2) -0.005(2) -0.004(2) -0.001(2)
C22 0.056(3) 0.031(2) 0.036(3) -0.0002(19) -0.007(2) 0.008(2)
C30 0.050(3) 0.041(3) 0.055(3) 0.005(3) 0.003(3) -0.004(2)
C31 0.051(3) 0.052(3) 0.040(3) 0.003(2) 0.000(2) 0.001(2)
C32 0.041(3) 0.083(4) 0.039(3) -0.001(3) 0.003(2) -0.008(3)
C33 0.060(4) 0.059(4) 0.054(4) 0.006(3) -0.010(3) 0.010(3)
C34 0.074(5) 0.064(4) 0.115(7) 0.027(5) 0.031(5) 0.030(4)
C35 0.061(4) 0.050(3) 0.068(4) 0.016(3) 0.003(3) 0.007(3)
C36 0.091(6) 0.125(8) 0.062(5) -0.044(5) -0.033(4) 0.028(6)
N5 0.046(2) 0.044(2) 0.041(2) 0.0040(19) -0.007(2) 0.0020(19)
C38 0.069(4) 0.110(6) 0.038(3) -0.014(4) -0.010(3) 0.040(4)
C39 0.072(5) 0.042(3) 0.120(7) 0.015(4) -0.004(5) -0.006(3)
C40 0.046(3) 0.064(4) 0.064(4) -0.021(3) -0.015(3) 0.007(3)
N1 0.055(3) 0.040(2) 0.035(2) -0.0015(18) -0.0041(19) -0.0006(19)
N2 0.042(2) 0.043(2) 0.037(2) 0.0015(18) 0.0024(18) 0.0025(18)
N3 0.035(2) 0.037(2) 0.0265(18) 0.0027(15) -0.0024(15) -0.0029(16)
N4 0.034(2) 0.045(2) 0.033(2) -0.0016(17) -0.0041(16) -0.0025(16)
C37 0.050(3) 0.059(4) 0.050(3) -0.011(3) -0.002(3) 0.008(3)
O1 0.0332(18) 0.069(3) 0.0344(18) -0.0059(17) 0.0016(14) 0.0031(17)
O2 0.0331(16) 0.061(2) 0.0355(18) -0.0069(16) -0.0011(14) -0.0009(16)
O1W 0.052(2) 0.059(2) 0.055(2) -0.014(2) 0.009(2) -0.0038(19)
O3W 0.078(3) 0.051(2) 0.073(3) 0.015(2) -0.017(3) 0.001(2)
O4 0.048(2) 0.089(3) 0.0246(16) -0.0144(19) -0.0054(15) -0.007(2)
O4W 0.061(4) 0.275(13) 0.093(5) 0.070(7) -0.018(4) -0.016(6)
O5 0.055(2) 0.0320(17) 0.051(2) -0.0038(16) -0.0025(18) -0.0028(15)
O5W 0.168(9) 0.085(5) 0.206(11) -0.019(6) 0.121(8) -0.026(5)
O6 0.050(2) 0.0373(18) 0.056(2) 0.0005(17) 0.0026(18) -0.0009(16)
O7 0.052(2) 0.0381(19) 0.055(2) -0.0032(17) -0.0121(18) 0.0008(16)
O8 0.048(2) 0.0402(19) 0.045(2) -0.0076(16) -0.0051(17) 0.0012(15)
O10 0.046(2) 0.067(3) 0.0341(18) -0.0070(18) 0.0038(16) -0.0080(19)
O11 0.070(3) 0.040(2) 0.0369(19) 0.0079(16) -0.0065(18) -0.0007(18)
O13 0.067(3) 0.0393(19) 0.0281(16) 0.0044(14) -0.0097(17) -0.0052(17)
O14 0.0470(19) 0.0438(19) 0.0269(16) 0.0032(14) 0.0007(14) 0.0044(15)
O15 0.055(2) 0.051(2) 0.0264(17) 0.0009(15) -0.0071(15) 0.0045(17)
O16 0.065(3) 0.046(2) 0.0363(19) -0.0002(16) -0.0036(18) -0.0004(18)
O2W 0.060(3) 0.055(2) 0.058(3) 0.001(2) -0.009(2) -0.006(2)
O20 0.076(3) 0.047(2) 0.0333(19) 0.0031(16) -0.0075(19) -0.001(2)
O23 0.049(2) 0.060(2) 0.0327(18) -0.0047(17) 0.0003(16) -0.0036(18)
O24 0.0445(19) 0.0447(19) 0.0302(16) 0.0005(14) 0.0026(14) -0.0072(15)
C50 0.087(6) 0.100(7) 0.101(7) 0.021(6) -0.017(6) 0.000(5)
C51 0.146(11) 0.072(6) 0.106(8) 0.003(5) -0.057(8) 0.007(6)
C52 0.136(12) 0.202(17) 0.118(10) -0.084(11) -0.054(9) 0.053(11)
C53 0.056(4) 0.106(7) 0.077(5) -0.023(5) 0.017(4) -0.016(4)
C54 0.053(4) 0.088(6) 0.075(5) -0.005(4) 0.011(4) 0.001(4)
C55 0.072(5) 0.072(5) 0.100(6) -0.013(5) -0.012(5) 0.002(4)
C56 0.093(7) 0.111(8) 0.109(8) -0.004(7) 0.004(6) -0.013(6)
N6 0.139(9) 0.100(7) 0.132(9) -0.030(6) 0.004(7) -0.002(6)
C58 0.126(12) 0.163(16) 0.182(16) 0.053(13) 0.037(11) 0.022(11)
C59 1.00(13) 0.20(3) 0.22(3) -0.03(2) -0.35(5) 0.13(5)
C60 0.139(14) 0.186(18) 0.38(4) -0.18(2) -0.101(19) 0.044(13)
C57 0.097(7) 0.111(8) 0.068(5) -0.015(5) 0.005(5) -0.005(6)

loop_
_atom_type_symbol
_atom_type_description
_atom_type_scat_dispersion_real
_atom_type_scat_dispersion_imag
_atom_type_scat_source
C C 0.0033 0.0016 'International Tables Vol C Tables 4.2.6.8 and 6.1.1.4'
H H 0.0000 0.0000 'International Tables Vol C Tables 4.2.6.8 and 6.1.1.4'
N N 0.0061 0.0033 'International Tables Vol C Tables 4.2.6.8 and 6.1.1.4'
O O 0.0106 0.0060 'International Tables Vol C Tables 4.2.6.8 and 6.1.1.4'
Mn Mn 0.3368 0.7283 'International Tables Vol C Tables 4.2.6.8 and 6.1.1.4'
Cu Cu 0.3201 1.2651 'International Tables Vol C Tables 4.2.6.8 and 6.1.1.4'

loop_
_geom_angle_atom_site_label_1
_geom_angle_atom_site_label_2
_geom_angle_atom_site_label_3
_geom_angle
_geom_angle_site_symmetry_1
_geom_angle_site_symmetry_3
O2 Mn1 O24 91.75(15) 3_545 .
O2 Mn1 O6 162.77(16) 3_545 .
O24 Mn1 O6 104.26(16) . .
O2 Mn1 O23 104.77(16) 3_545 .
O24 Mn1 O23 78.28(14) . .
O6 Mn1 O23 85.01(16) . .
O2 Mn1 O1 76.44(14) 3_545 3_545
O24 Mn1 O1 167.66(15) . 3_545
O6 Mn1 O1 87.88(15) . 3_545
O23 Mn1 O1 101.02(16) . 3_545
O2 Mn1 O5 96.67(15) 3_545 .
O24 Mn1 O5 94.12(16) . .
O6 Mn1 O5 76.17(15) . .
O23 Mn1 O5 157.37(16) . .
O1 Mn1 O5 90.86(17) 3_545 .
O13 Mn2 O14 94.23(14) 5 7
O13 Mn2 O15 105.74(16) 5 7
O14 Mn2 O15 76.79(14) 7 7
O13 Mn2 O8 159.02(15) 5 .
O14 Mn2 O8 94.25(15) 7 .
O15 Mn2 O8 94.87(16) 7 .
O13 Mn2 O7 84.65(16) 5 .
O14 Mn2 O7 88.79(16) 7 .
O15 Mn2 O7 162.64(16) 7 .
O8 Mn2 O7 76.38(15) . .
O13 Mn2 O11 76.72(14) 5 5
O14 Mn2 O11 170.93(15) 7 5
O15 Mn2 O11 104.93(16) 7 5
O8 Mn2 O11 94.46(15) . 5
O7 Mn2 O11 90.84(17) . 5
O16 Cu1 N1 172.63(18) . .
O16 Cu1 N3 83.67(16) . .
N1 Cu1 N3 103.27(18) . .
O16 Cu1 O20 89.61(16) . .
N1 Cu1 O20 83.17(18) . .
N3 Cu1 O20 147.92(19) . .
O16 Cu1 O2W 86.33(18) . .
N1 Cu1 O2W 93.0(2) . .
N3 Cu1 O2W 113.87(18) . .
O20 Cu1 O2W 96.86(19) . .
O10 Cu2 N2 83.99(18) . .
O10 Cu2 N4 170.68(17) . .
N2 Cu2 N4 105.31(18) . .
O10 Cu2 O4 88.25(16) . .
N2 Cu2 O4 152.3(2) . .
N4 Cu2 O4 83.64(16) . .
O10 Cu2 O1W 85.08(18) . .
N2 Cu2 O1W 109.72(18) . .
N4 Cu2 O1W 91.19(17) . .
O4 Cu2 O1W 95.97(19) . .
C6 C1 C2 119.4(5) . .
C3 C2 C1 120.2(5) . .
C3 C2 N1 119.2(5) . .
C1 C2 N1 120.4(5) . .
C4 C3 C2 120.3(5) . .
C3 C4 C5 120.8(5) . .
C4 C5 C6 119.3(5) . .
C1 C6 N2 118.1(5) . .
C1 C6 C5 119.8(5) . .
N2 C6 C5 122.1(5) . .
N1 C7 O13 127.2(5) . .
N1 C7 C8 115.8(5) . .
O13 C7 C8 116.8(5) . .
O11 C8 O20 123.2(5) . .
O11 C8 C7 118.7(5) . .
O20 C8 C7 117.9(5) . .
N2 C9 O24 127.1(5) . .
N2 C9 C10 115.0(5) . .
O24 C9 C10 117.7(4) . .
O23 C10 O10 124.5(5) . .
O23 C10 C9 118.9(5) . .
O10 C10 C9 116.6(5) . .
C16 C11 C12 119.7(5) . .
C13 C12 C11 118.1(5) . .
C13 C12 N3 123.2(4) . .
C11 C12 N3 118.6(4) . .
C14 C13 C12 122.4(5) . .
C13 C14 C15 119.5(5) . .
C16 C15 C14 118.4(5) . .
C15 C16 C11 121.9(5) . .
C15 C16 N4 118.2(5) . .
C11 C16 N4 119.8(5) . .
O14 C17 N3 128.1(5) . .
O14 C17 C18 118.9(4) . .
N3 C17 C18 112.9(4) . .
O15 C18 O16 125.2(5) . .
O15 C18 C17 116.9(5) . .
O16 C18 C17 117.9(5) . .
O2 C19 N4 128.3(5) . .
O2 C19 C20 118.0(4) . .
N4 C19 C20 113.6(4) . .
O1 C20 O4 125.9(5) . .
O1 C20 C19 116.4(5) . .
O4 C20 C19 117.7(5) . .
O8 C21 O5 127.0(5) . .
O8 C21 C22 116.8(5) . .
O5 C21 C22 116.1(5) . .
O7 C22 O6 125.2(5) . .
O7 C22 C21 117.1(5) . .
O6 C22 C21 117.5(5) . .
C31 C30 C35 117.2(6) . .
C31 C30 C37 123.6(6) . .
C35 C30 C37 119.1(6) . .
C30 C31 C32 120.2(6) . .
C33 C32 C31 120.1(6) . .
C34 C33 C32 119.2(7) . .
C33 C34 C35 122.7(8) . .
C34 C35 C30 120.5(7) . .
C39 N5 C40 105.9(6) . .
C39 N5 C38 110.5(7) . .
C40 N5 C38 106.4(5) . .
C39 N5 C37 113.7(6) . .
C40 N5 C37 109.2(5) . .
C38 N5 C37 110.7(5) . .
C7 N1 C2 119.8(5) . .
C7 N1 Cu1 112.6(4) . .
C2 N1 Cu1 127.6(4) . .
C9 N2 C6 121.7(5) . .
C9 N2 Cu2 111.8(4) . .
C6 N2 Cu2 126.5(4) . .
C17 N3 C12 120.0(4) . .
C17 N3 Cu1 112.7(3) . .
C12 N3 Cu1 127.3(3) . .
C19 N4 C16 119.2(4) . .
C19 N4 Cu2 112.9(3) . .
C16 N4 Cu2 127.9(3) . .
C36 C37 C30 113.2(6) . .
C36 C37 N5 109.6(6) . .
C30 C37 N5 111.1(5) . .
C20 O1 Mn1 112.9(3) . 4_554
C19 O2 Mn1 114.4(3) . 4_554
C20 O4 Cu2 112.1(3) . .
C21 O5 Mn1 114.6(4) . .
C22 O6 Mn1 115.5(3) . .
C22 O7 Mn2 112.5(4) . .
C21 O8 Mn2 114.0(4) . .
C10 O10 Cu2 112.3(3) . .
C8 O11 Mn2 110.2(4) . 5_545
C7 O13 Mn2 111.8(3) . 5_545
C17 O14 Mn2 113.2(3) . 7
C18 O15 Mn2 114.2(4) . 7
C18 O16 Cu1 112.8(4) . .
C8 O20 Cu1 110.3(4) . .
C10 O23 Mn1 112.4(4) . .
C9 O24 Mn1 112.6(3) . .
C55 C50 C51 116.9(12) . .
C55 C50 C57 128.9(10) . .
C51 C50 C57 114.0(10) . .
C52 C51 C50 122.9(12) . .
C51 C52 C53 115.5(12) . .
C54 C53 C52 115.6(9) . .
C55 C54 C53 126.3(10) . .
C54 C55 C50 121.6(10) . .
C60 N6 C57 122.9(14) . .
C60 N6 C58 107.4(13) . .
C57 N6 C58 121.3(11) . .
C60 N6 C59 111.2(19) . .
C57 N6 C59 99.8(19) . .
C58 N6 C59 87(2) . .
C56 C57 N6 108.1(10) . .
C56 C57 C50 105.8(10) . .
N6 C57 C50 114.5(9) . .

loop_
_geom_bond_atom_site_label_1
_geom_bond_atom_site_label_2
_geom_bond_distance
_geom_bond_site_symmetry_2
Mn1 O2 2.133(4) 3_545
Mn1 O24 2.145(4) .
Mn1 O6 2.168(4) .
Mn1 O23 2.189(4) .
Mn1 O1 2.195(4) 3_545
Mn1 O5 2.208(4) .
Mn2 O13 2.128(4) 5
Mn2 O14 2.170(3) 7
Mn2 O15 2.179(4) 7
Mn2 O8 2.186(4) .
Mn2 O7 2.190(4) .
Mn2 O11 2.214(4) 5
Cu1 O16 1.971(4) .
Cu1 N1 1.977(5) .
Cu1 N3 1.988(4) .
Cu1 O20 2.039(4) .
Cu1 O2W 2.229(5) .
Cu2 O10 1.973(4) .
Cu2 N2 1.979(5) .
Cu2 N4 1.985(4) .
Cu2 O4 2.007(4) .
Cu2 O1W 2.302(5) .
C1 C6 1.398(8) .
C1 C2 1.411(7) .
C2 C3 1.388(8) .
C2 N1 1.422(7) .
C3 C4 1.377(8) .
C4 C5 1.396(8) .
C5 C6 1.415(8) .
C6 N2 1.411(7) .
C7 N1 1.289(7) .
C7 O13 1.292(6) .
C7 C8 1.510(7) .
C8 O11 1.250(7) .
C8 O20 1.270(7) .
C9 N2 1.291(7) .
C9 O24 1.294(7) .
C9 C10 1.532(7) .
C10 O23 1.244(7) .
C10 O10 1.262(7) .
C11 C16 1.384(8) .
C11 C12 1.413(7) .
C12 C13 1.377(7) .
C12 N3 1.418(6) .
C13 C14 1.373(8) .
C14 C15 1.418(8) .
C15 C16 1.373(8) .
C16 N4 1.428(6) .
C17 O14 1.248(6) .
C17 N3 1.323(6) .
C17 C18 1.534(7) .
C18 O15 1.245(7) .
C18 O16 1.261(7) .
C19 O2 1.235(6) .
C19 N4 1.313(7) .
C19 C20 1.549(7) .
C20 O1 1.232(7) .
C20 O4 1.255(7) .
C21 O8 1.240(7) .
C21 O5 1.253(7) .
C21 C22 1.574(8) .
C22 O7 1.242(7) .
C22 O6 1.243(7) .
C30 C31 1.380(9) .
C30 C35 1.431(9) .
C30 C37 1.516(9) .
C31 C32 1.407(9) .
C32 C33 1.388(10) .
C33 C34 1.338(12) .
C34 C35 1.349(11) .
C36 C37 1.491(11) .
N5 C39 1.458(9) .
N5 C40 1.491(8) .
N5 C38 1.497(8) .
N5 C37 1.544(8) .
O1 Mn1 2.195(4) 4_554
O2 Mn1 2.133(4) 4_554
O11 Mn2 2.214(4) 5_545
O13 Mn2 2.128(4) 5_545
O14 Mn2 2.170(3) 7
O15 Mn2 2.179(4) 7
C50 C55 1.356(15) .
C50 C51 1.396(14) .
C50 C57 1.544(16) .
C51 C52 1.386(16) .
C52 C53 1.50(2) .
C53 C54 1.327(13) .
C54 C55 1.300(12) .
C56 C57 1.500(16) .
N6 C60 1.473(17) .
N6 C57 1.508(16) .
N6 C58 1.620(19) .
N6 C59 1.62(3) .

loop_
_platon_squeeze_void_nr
_platon_squeeze_void_average_x
_platon_squeeze_void_average_y
_platon_squeeze_void_average_z
_platon_squeeze_void_volume
_platon_squeeze_void_count_electrons
1 -0.048 -0.042 0.002 5049.3 248.2
2 0.130 0.870 0.250 7.4 0.5
3 0.370 0.370 0.000 7.3 -0.5
4 0.630 0.630 0.500 7.4 -0.6
5 0.870 0.130 0.750 7.2 0.6
